data_1576871
loop_
_publ_author_name
'Xu, Gaoqiang'
'Zhao, Ying'
'Xie, Sheng'
'Zhou, Zhibiao'
'Luo, Ziyu'
'Liu, Haohao'
'Zhang, Yang'
'Qiu, Zijie'
'Pan, Anlian'
'Zeng, Zebing'
'Tang, Ben Zhong'

_publ_section_title
;
 Sulfone-functionalized stereoisomeric [3]radialene displays guest induced
 modulation of porous frameworks and critical crystallization-induced
 near-infrared emission.
;
_journal_issue 10
_journal_name_full 'Chemical science'
_journal_page_first 5092
_journal_page_last 5102
_journal_paper_doi 10.1039/d5sc06925d
_journal_volume 17
_journal_year 2026
_chemical_formula_moiety '0.095(C42 H24 O6 S3)'
_chemical_formula_sum 'C4 H2.29 O0.57 S0.29'
_chemical_formula_weight 68.65
_space_group_crystal_system monoclinic
_space_group_IT_number 14
_space_group_name_Hall '-P 2yn'
_space_group_name_H-M_alt 'P 1 21/n 1'
_atom_sites_solution_hydrogens mixed
_audit_creation_date 2025-06-15
_audit_creation_method
;
Olex2 1.5
(compiled 2024.02.16 svn.r378c4104 for OlexSys, GUI svn.r6928)
;
_audit_update_record
;
2025-08-24 deposited with the CCDC.	2026-01-07 downloaded from the CCDC.
;
_cell_angle_alpha 90
_cell_angle_beta 94.783(14)
_cell_angle_gamma 90
_cell_formula_units_Z 42
_cell_length_a 7.868(4)
_cell_length_b 22.623(15)
_cell_length_c 18.246(13)
_cell_measurement_reflns_used 9914
_cell_measurement_temperature 273(2)
_cell_measurement_theta_max 28.299
_cell_measurement_theta_min 2.750
_cell_volume 3236(4)
_computing_molecular_graphics 'Olex2 1.5 (Dolomanov et al., 2009)'
_computing_publication_material 'Olex2 1.5 (Dolomanov et al., 2009)'
_computing_structure_refinement 'SHELXL-2016/6 (Sheldrick, 2016)'
_diffrn_ambient_temperature 273(2)
_diffrn_measured_fraction_theta_full 0.999
_diffrn_measured_fraction_theta_max 0.999
_diffrn_measurement_device_type 'Bruker APEX-II CCD'
_diffrn_radiation_type MoK\a
_diffrn_radiation_wavelength 0.71073
_diffrn_reflns_av_R_equivalents 0.0406
_diffrn_reflns_av_unetI/netI 0.0322
_diffrn_reflns_Laue_measured_fraction_full 0.999
_diffrn_reflns_Laue_measured_fraction_max 0.999
_diffrn_reflns_limit_h_max 10
_diffrn_reflns_limit_h_min -9
_diffrn_reflns_limit_k_max 30
_diffrn_reflns_limit_k_min -30
_diffrn_reflns_limit_l_max 23
_diffrn_reflns_limit_l_min -24
_diffrn_reflns_number 42661
_diffrn_reflns_point_group_measured_fraction_full 0.999
_diffrn_reflns_point_group_measured_fraction_max 0.999
_diffrn_reflns_theta_full 25.242
_diffrn_reflns_theta_max 28.310
_diffrn_reflns_theta_min 2.240
_exptl_absorpt_coefficient_mu 0.283
_exptl_absorpt_correction_T_max 0.3
_exptl_absorpt_correction_T_min 0.2
_exptl_absorpt_correction_type multi-scan
_exptl_crystal_colour red
_exptl_crystal_colour_primary red
_exptl_crystal_density_diffrn 1.479
_exptl_crystal_description plate
_exptl_crystal_F_000 1488
_exptl_crystal_size_max 0.22
_exptl_crystal_size_mid 0.19
_exptl_crystal_size_min 0.18
_refine_diff_density_max 1.217
_refine_diff_density_min -0.579
_refine_diff_density_rms 0.071
_refine_ls_extinction_method none
_refine_ls_goodness_of_fit_ref 1.079
_refine_ls_hydrogen_treatment mixed
_refine_ls_matrix_type full
_refine_ls_number_parameters 536
_refine_ls_number_reflns 8057
_refine_ls_number_restraints 0
_refine_ls_restrained_S_all 1.079
_refine_ls_R_factor_all 0.0574
_refine_ls_R_factor_gt 0.0439
_refine_ls_shift/su_max 0.001
_refine_ls_shift/su_mean 0.000
_refine_ls_structure_factor_coef Fsqd
_refine_ls_weighting_details 'w=1/[\s^2^(Fo^2^)+(0.0516P)^2^+2.2345P] where P=(Fo^2^+2Fc^2^)/3'
_refine_ls_weighting_scheme calc
_refine_ls_wR_factor_gt 0.1082
_refine_ls_wR_factor_ref 0.1186
_reflns_Friedel_coverage 0.000
_reflns_number_gt 6575
_reflns_number_total 8057
_reflns_threshold_expression 'I > 2\s(I)'
_cod_data_source_file d5sc06925d2.cif
_cod_data_source_block 1
_cod_original_cell_volume 3236(3)
_cod_database_code 1576871
_shelx_shelxl_version_number 2016/6
_shelx_space_group_comment
;
The symmetry employed for this shelxl refinement is uniquely defined
by the following loop, which should always be used as a source of
symmetry information in preference to the above space-group names.
They are only intended as comments.
;
_olex2_refinement_description
;
1.a Aromatic/amide H refined with riding coordinates:
 C34(H34), C38(H38), C40(H40), C41(H41), C42(H42)
;
_olex2_submission_special_instructions 'No special instructions were received'

loop_
_space_group_symop_operation_xyz
'x, y, z'
'-x+1/2, y+1/2, -z+1/2'
'-x, -y, -z'
'x-1/2, -y-1/2, z-1/2'

loop_
_atom_site_label
_atom_site_type_symbol
_atom_site_fract_x
_atom_site_fract_y
_atom_site_fract_z
_atom_site_U_iso_or_equiv
_atom_site_adp_type
_atom_site_occupancy
_atom_site_site_symmetry_order
_atom_site_calc_flag
_atom_site_refinement_flags_posn
_atom_site_refinement_flags_adp
_atom_site_refinement_flags_occupancy
_atom_site_disorder_assembly
_atom_site_disorder_group
C1 C 0.8728(2) 0.43471(8) 0.25437(10) 0.0228(4) Uani 1 1 d . . . . .
C2 C 1.4773(2) 0.32623(9) 0.33789(10) 0.0254(4) Uani 1 1 d . . . . .
C3 C 0.9828(2) 0.19503(7) 0.07818(10) 0.0197(3) Uani 1 1 d . . . . .
C4 C 0.6614(2) 0.24153(8) 0.00212(10) 0.0234(4) Uani 1 1 d . . . . .
C5 C 0.8200(2) 0.49326(8) 0.23937(11) 0.0269(4) Uani 1 1 d . . . . .
C6 C 0.8367(2) 0.38850(8) 0.19852(10) 0.0225(3) Uani 1 1 d . . . . .
C7 C 0.5676(2) 0.34257(9) 0.13962(11) 0.0267(4) Uani 1 1 d . . . . .
C8 C 1.2225(2) 0.28998(8) 0.25754(10) 0.0214(3) Uani 1 1 d . . . . .
C9 C 1.1531(2) 0.17875(8) 0.09094(11) 0.0248(4) Uani 1 1 d . . . . .
C10 C 0.9189(3) 0.52461(9) 0.36005(13) 0.0311(4) Uani 1 1 d . . . . .
C11 C 0.8670(2) 0.15125(8) 0.05157(10) 0.0220(3) Uani 1 1 d . . . . .
C12 C 1.2031(2) 0.12065(9) 0.08010(12) 0.0290(4) Uani 1 1 d . . . . .
C13 C 1.2617(2) 0.22731(8) 0.27231(10) 0.0222(3) Uani 1 1 d . . . . .
C14 C 0.9156(3) 0.09334(8) 0.03986(11) 0.0279(4) Uani 1 1 d . . . . .
C15 C 1.2941(2) 0.39707(8) 0.27449(11) 0.0262(4) Uani 1 1 d . . . . .
C16 C 0.9667(2) 0.28844(7) 0.14965(10) 0.0218(3) Uani 1 1 d . . . . .
C17 C 0.7898(2) 0.27868(8) 0.03367(10) 0.0206(3) Uani 1 1 d . . . . .
C18 C 1.4152(2) 0.20754(8) 0.30991(10) 0.0252(4) Uani 1 1 d . . . . .
C19 C 0.7913(2) 0.33704(8) 0.00859(11) 0.0262(4) Uani 1 1 d . . . . .
C20 C 0.9492(2) 0.42250(8) 0.32451(11) 0.0249(4) Uani 1 1 d . . . . .
C21 C 0.6046(3) 0.44742(9) 0.13090(11) 0.0302(4) Uani 1 1 d . . . . .
C22 C 1.0809(2) 0.30381(8) 0.21176(10) 0.0226(4) Uani 1 1 d . . . . .
C23 C 1.1383(2) 0.18354(8) 0.25379(11) 0.0259(4) Uani 1 1 d . . . . .
C24 C 0.9441(2) 0.34298(8) 0.18776(10) 0.0231(4) Uani 1 1 d . . . . .
C25 C 0.9721(2) 0.46742(9) 0.37660(12) 0.0289(4) Uani 1 1 d . . . . .
C26 C 1.5279(3) 0.42980(10) 0.35809(13) 0.0346(5) Uani 1 1 d . . . . .
C27 C 1.3909(2) 0.44239(9) 0.30793(12) 0.0312(4) Uani 1 1 d . . . . .
C28 C 1.3298(2) 0.33737(8) 0.29106(10) 0.0219(3) Uani 1 1 d . . . . .
C29 C 0.6694(2) 0.39229(8) 0.15482(10) 0.0244(4) Uani 1 1 d . . . . .
C30 C 1.1719(3) 0.12410(9) 0.26598(11) 0.0305(4) Uani 1 1 d . . . . .
C31 C 1.4478(3) 0.14791(9) 0.32320(12) 0.0318(4) Uani 1 1 d . . . . .
C32 C 0.6649(3) 0.35655(9) -0.04336(12) 0.0325(4) Uani 1 1 d . . . . .
C33 C 1.5736(2) 0.37174(10) 0.37211(12) 0.0320(4) Uani 1 1 d . . . . .
C34 C 1.3277(3) 0.10603(9) 0.29997(12) 0.0338(4) Uani 1 1 d . . . . .
H34 H 1.350854 0.066032 0.307023 0.041 Uiso 1 1 calc R U . . .
C35 C 0.9190(2) 0.25543(7) 0.08966(10) 0.0201(3) Uani 1 1 d . . . . .
C36 C 0.8412(3) 0.53810(8) 0.29131(13) 0.0309(4) Uani 1 1 d . . . . .
C37 C 0.4099(3) 0.34815(11) 0.09971(12) 0.0349(5) Uani 1 1 d . . . . .
C38 C 0.5359(2) 0.26078(10) -0.05056(11) 0.0314(4) Uani 1 1 d . . . . .
H38 H 0.452441 0.234955 -0.070529 0.038 Uiso 1 1 calc R U . . .
C39 C 0.5379(3) 0.31911(10) -0.07255(12) 0.0351(5) Uani 1 1 d . . . . .
C40 C 1.0859(3) 0.07807(8) 0.05533(12) 0.0308(4) Uani 1 1 d . . . . .
H40 H 1.121052 0.039281 0.049033 0.037 Uiso 1 1 calc R U . . .
C41 C 0.4464(3) 0.45316(11) 0.09134(13) 0.0415(5) Uani 1 1 d . . . . .
H41 H 0.406002 0.490183 0.076132 0.050 Uiso 1 1 calc R U . . .
C42 C 0.3504(3) 0.40301(12) 0.07500(13) 0.0422(5) Uani 1 1 d . . . . .
H42 H 0.245810 0.406001 0.047448 0.051 Uiso 1 1 calc R U . . .
H1 H 0.983(3) 0.3816(10) 0.3372(11) 0.024(5) Uiso 1 1 d . . . . .
H2 H 1.203(3) 0.4060(9) 0.2376(12) 0.023(5) Uiso 1 1 d . . . . .
H3 H 1.237(3) 0.2084(9) 0.1057(12) 0.023(5) Uiso 1 1 d . . . . .
H4 H 0.605(3) 0.3047(10) 0.1570(11) 0.023(5) Uiso 1 1 d . . . . .
H5 H 0.802(3) 0.5763(11) 0.2771(13) 0.032(6) Uiso 1 1 d . . . . .
H6 H 1.023(3) 0.4588(11) 0.4268(14) 0.040(7) Uiso 1 1 d . . . . .
H7 H 1.595(3) 0.4628(11) 0.3823(14) 0.043(7) Uiso 1 1 d . . . . .
H8 H 0.827(3) 0.0663(10) 0.0185(13) 0.031(6) Uiso 1 1 d . . . . .
H9 H 1.315(3) 0.1109(10) 0.0902(13) 0.032(6) Uiso 1 1 d . . . . .
H10 H 0.346(3) 0.3128(11) 0.0905(13) 0.036(6) Uiso 1 1 d . . . . .
H11 H 1.366(3) 0.4824(11) 0.2948(14) 0.038(6) Uiso 1 1 d . . . . .
H12 H 1.025(3) 0.1957(10) 0.2332(13) 0.033(6) Uiso 1 1 d . . . . .
H13 H 1.085(3) 0.0975(10) 0.2518(13) 0.031(6) Uiso 1 1 d . . . . .
H14 H 1.674(3) 0.3610(10) 0.4057(13) 0.032(6) Uiso 1 1 d . . . . .
H15 H 0.883(3) 0.3621(10) 0.0281(13) 0.032(6) Uiso 1 1 d . . . . .
H16 H 0.932(3) 0.5529(12) 0.3965(15) 0.044(7) Uiso 1 1 d . . . . .
H17 H 0.452(4) 0.3321(12) -0.1087(16) 0.054(8) Uiso 1 1 d . . . . .
H18 H 0.669(4) 0.3959(13) -0.0575(15) 0.054(8) Uiso 1 1 d . . . . .
H19 H 1.547(3) 0.1364(11) 0.3468(13) 0.038(6) Uiso 1 1 d . . . . .
O1 O 0.58681(17) 0.17549(6) 0.11125(8) 0.0307(3) Uani 1 1 d . . . . .
O2 O 0.56155(19) 0.13124(6) -0.01232(9) 0.0367(3) Uani 1 1 d . . . . .
O3 O 1.6139(2) 0.24249(7) 0.42254(9) 0.0412(4) Uani 1 1 d . . . . .
O4 O 1.71322(18) 0.25614(7) 0.29993(10) 0.0408(4) Uani 1 1 d . . . . .
O5 O 0.6303(3) 0.56178(7) 0.15087(10) 0.0543(5) Uani 1 1 d . . . . .
O6 O 0.8712(3) 0.50938(8) 0.10219(10) 0.0506(4) Uani 1 1 d . . . . .
S1 S 0.65020(5) 0.17080(2) 0.03963(3) 0.02447(11) Uani 1 1 d . . . . .
S2 S 1.57352(6) 0.25622(2) 0.34610(3) 0.02813(12) Uani 1 1 d . . . . .
S3 S 0.73413(7) 0.50966(2) 0.14980(3) 0.03576(13) Uani 1 1 d . . . . .

loop_
_atom_site_aniso_label
_atom_site_aniso_U_11
_atom_site_aniso_U_22
_atom_site_aniso_U_33
_atom_site_aniso_U_23
_atom_site_aniso_U_13
_atom_site_aniso_U_12
C1 0.0209(8) 0.0176(8) 0.0305(10) -0.0008(7) 0.0051(7) 0.0020(6)
C2 0.0193(8) 0.0315(10) 0.0253(9) -0.0036(8) 0.0023(7) -0.0011(7)
C3 0.0217(8) 0.0168(8) 0.0203(8) 0.0004(6) -0.0003(6) 0.0021(6)
C4 0.0225(8) 0.0221(8) 0.0247(9) -0.0012(7) -0.0027(7) 0.0033(7)
C5 0.0273(9) 0.0196(9) 0.0342(10) 0.0009(7) 0.0052(8) 0.0020(7)
C6 0.0231(8) 0.0190(8) 0.0254(9) 0.0002(7) 0.0017(7) 0.0015(6)
C7 0.0240(8) 0.0298(10) 0.0267(10) -0.0007(8) 0.0039(7) 0.0010(7)
C8 0.0187(7) 0.0210(8) 0.0244(9) -0.0030(7) 0.0005(6) 0.0014(6)
C9 0.0214(8) 0.0237(9) 0.0290(10) 0.0014(7) 0.0003(7) 0.0016(7)
C10 0.0285(9) 0.0232(9) 0.0425(12) -0.0109(9) 0.0081(8) -0.0055(7)
C11 0.0215(8) 0.0205(8) 0.0240(9) -0.0004(7) 0.0007(7) 0.0017(6)
C12 0.0231(9) 0.0279(10) 0.0365(11) 0.0041(8) 0.0044(8) 0.0089(7)
C13 0.0219(8) 0.0225(8) 0.0223(9) -0.0013(7) 0.0014(7) 0.0036(6)
C14 0.0315(9) 0.0186(8) 0.0340(11) -0.0035(7) 0.0043(8) -0.0008(7)
C15 0.0208(8) 0.0241(9) 0.0340(10) -0.0032(8) 0.0039(7) -0.0005(7)
C16 0.0194(7) 0.0178(8) 0.0276(9) 0.0003(7) -0.0017(7) 0.0026(6)
C17 0.0210(8) 0.0194(8) 0.0213(8) 0.0005(7) 0.0007(6) 0.0036(6)
C18 0.0227(8) 0.0268(9) 0.0261(9) -0.0001(7) 0.0012(7) 0.0045(7)
C19 0.0294(9) 0.0214(9) 0.0281(10) 0.0021(7) 0.0047(7) 0.0035(7)
C20 0.0223(8) 0.0218(9) 0.0306(10) -0.0005(7) 0.0018(7) 0.0017(7)
C21 0.0325(10) 0.0270(10) 0.0307(10) 0.0015(8) 0.0004(8) 0.0078(8)
C22 0.0218(8) 0.0175(8) 0.0281(9) -0.0032(7) 0.0000(7) 0.0011(6)
C23 0.0276(9) 0.0244(9) 0.0250(9) -0.0014(7) -0.0012(7) 0.0011(7)
C24 0.0210(8) 0.0198(8) 0.0277(9) -0.0007(7) -0.0024(7) 0.0004(6)
C25 0.0259(9) 0.0296(10) 0.0310(10) -0.0050(8) 0.0016(8) -0.0031(7)
C26 0.0280(9) 0.0354(11) 0.0410(12) -0.0138(9) 0.0062(8) -0.0112(8)
C27 0.0278(9) 0.0247(10) 0.0419(12) -0.0076(9) 0.0082(8) -0.0041(7)
C28 0.0185(7) 0.0238(9) 0.0236(9) -0.0038(7) 0.0021(6) -0.0002(6)
C29 0.0223(8) 0.0263(9) 0.0244(9) -0.0004(7) 0.0016(7) 0.0062(7)
C30 0.0387(11) 0.0234(9) 0.0292(10) -0.0008(8) 0.0021(8) -0.0018(8)
C31 0.0316(10) 0.0319(10) 0.0317(11) 0.0024(8) 0.0014(8) 0.0119(8)
C32 0.0400(11) 0.0287(10) 0.0295(10) 0.0098(8) 0.0073(8) 0.0142(8)
C33 0.0222(8) 0.0417(12) 0.0316(11) -0.0082(9) -0.0011(8) -0.0061(8)
C34 0.0445(12) 0.0236(9) 0.0335(11) 0.0013(8) 0.0049(9) 0.0085(8)
C35 0.0182(7) 0.0179(8) 0.0237(9) 0.0005(6) -0.0005(6) 0.0010(6)
C36 0.0306(9) 0.0182(9) 0.0447(12) -0.0021(8) 0.0081(8) 0.0002(7)
C37 0.0247(9) 0.0461(13) 0.0341(11) -0.0034(9) 0.0031(8) -0.0028(9)
C38 0.0264(9) 0.0384(11) 0.0278(10) -0.0022(8) -0.0071(8) 0.0059(8)
C39 0.0337(10) 0.0451(12) 0.0256(10) 0.0069(9) -0.0031(8) 0.0156(9)
C40 0.0349(10) 0.0203(9) 0.0383(11) -0.0004(8) 0.0090(8) 0.0071(7)
C41 0.0375(11) 0.0447(13) 0.0413(13) 0.0066(10) -0.0037(9) 0.0177(10)
C42 0.0259(10) 0.0591(15) 0.0405(13) 0.0008(11) -0.0051(9) 0.0105(10)
O1 0.0251(6) 0.0305(7) 0.0369(8) 0.0018(6) 0.0062(6) -0.0023(5)
O2 0.0324(7) 0.0303(7) 0.0454(9) -0.0099(6) -0.0079(6) -0.0060(6)
O3 0.0373(8) 0.0495(9) 0.0342(9) 0.0068(7) -0.0135(7) -0.0028(7)
O4 0.0225(7) 0.0458(9) 0.0553(10) 0.0026(8) 0.0096(7) 0.0059(6)
O5 0.0763(13) 0.0266(8) 0.0569(11) 0.0065(7) -0.0116(10) 0.0193(8)
O6 0.0642(11) 0.0474(10) 0.0418(10) 0.0088(8) 0.0146(8) -0.0105(8)
S1 0.0204(2) 0.0213(2) 0.0311(3) -0.00221(18) -0.00195(17) -0.00200(16)
S2 0.0181(2) 0.0345(3) 0.0309(3) 0.0019(2) -0.00329(17) 0.00258(17)
S3 0.0466(3) 0.0224(2) 0.0379(3) 0.0068(2) 0.0013(2) 0.0060(2)

loop_
_atom_type_symbol
_atom_type_description
_atom_type_scat_dispersion_real
_atom_type_scat_dispersion_imag
_atom_type_scat_source
C C 0.0033 0.0016 'International Tables Vol C Tables 4.2.6.8 and 6.1.1.4'
H H 0.0000 0.0000 'International Tables Vol C Tables 4.2.6.8 and 6.1.1.4'
O O 0.0106 0.0060 'International Tables Vol C Tables 4.2.6.8 and 6.1.1.4'
S S 0.1246 0.1234 'International Tables Vol C Tables 4.2.6.8 and 6.1.1.4'

loop_
_geom_angle_atom_site_label_1
_geom_angle_atom_site_label_2
_geom_angle_atom_site_label_3
_geom_angle
_geom_angle_site_symmetry_1
_geom_angle_site_symmetry_3
_geom_angle_publ_flag
C5 C1 C6 119.79(17) . . ?
C20 C1 C5 117.51(17) . . ?
C20 C1 C6 122.57(16) . . ?
C28 C2 S2 122.79(14) . . ?
C33 C2 C28 122.00(18) . . ?
C33 C2 S2 114.43(15) . . ?
C9 C3 C11 117.35(16) . . ?
C9 C3 C35 123.75(16) . . ?
C11 C3 C35 118.89(15) . . ?
C17 C4 S1 116.57(14) . . ?
C38 C4 C17 122.90(18) . . ?
C38 C4 S1 120.15(15) . . ?
C1 C5 S3 117.66(15) . . ?
C36 C5 C1 122.53(19) . . ?
C36 C5 S3 119.73(15) . . ?
C1 C6 C29 116.28(15) . . ?
C24 C6 C1 123.57(16) . . ?
C24 C6 C29 120.10(16) . . ?
C37 C7 C29 120.21(19) . . ?
C22 C8 C13 118.59(16) . . ?
C22 C8 C28 119.81(16) . . ?
C28 C8 C13 121.59(16) . . ?
C3 C9 C12 120.44(17) . . ?
C36 C10 C25 120.45(19) . . ?
C3 C11 S1 117.41(13) . . ?
C14 C11 C3 122.68(17) . . ?
C14 C11 S1 119.74(14) . . ?
C40 C12 C9 121.06(18) . . ?
C18 C13 C8 123.55(16) . . ?
C23 C13 C8 120.26(16) . . ?
C23 C13 C18 116.02(17) . . ?
C11 C14 C40 118.52(18) . . ?
C27 C15 C28 121.49(19) . . ?
C22 C16 C24 60.11(12) . . ?
C35 C16 C22 152.85(17) . . ?
C35 C16 C24 146.12(16) . . ?
C4 C17 C35 120.13(16) . . ?
C19 C17 C4 117.23(17) . . ?
C19 C17 C35 122.62(16) . . ?
C13 C18 S2 122.49(15) . . ?
C31 C18 C13 122.04(18) . . ?
C31 C18 S2 115.42(15) . . ?
C32 C19 C17 119.94(19) . . ?
C25 C20 C1 120.20(18) . . ?
C29 C21 S3 117.50(15) . . ?
C41 C21 C29 122.0(2) . . ?
C41 C21 S3 120.42(17) . . ?
C8 C22 C16 148.48(17) . . ?
C8 C22 C24 151.36(17) . . ?
C16 C22 C24 60.12(12) . . ?
C30 C23 C13 121.71(18) . . ?
C6 C24 C16 145.77(17) . . ?
C6 C24 C22 152.30(18) . . ?
C22 C24 C16 59.77(12) . . ?
C10 C25 C20 120.8(2) . . ?
C33 C26 C27 119.65(18) . . ?
C26 C27 C15 120.5(2) . . ?
C2 C28 C8 122.68(17) . . ?
C2 C28 C15 116.26(16) . . ?
C15 C28 C8 120.99(16) . . ?
C7 C29 C6 121.96(17) . . ?
C7 C29 C21 117.82(17) . . ?
C21 C29 C6 120.12(17) . . ?
C23 C30 C34 120.49(19) . . ?
C34 C31 C18 120.04(19) . . ?
C39 C32 C19 121.49(19) . . ?
C26 C33 C2 119.77(19) . . ?
C31 C34 C30 119.46(19) . . ?
C16 C35 C3 123.46(16) . . ?
C16 C35 C17 119.46(15) . . ?
C17 C35 C3 117.00(15) . . ?
C10 C36 C5 118.45(19) . . ?
C42 C37 C7 120.9(2) . . ?
C39 C38 C4 118.43(19) . . ?
C38 C39 C32 119.97(19) . . ?
C12 C40 C14 119.90(18) . . ?
C42 C41 C21 119.0(2) . . ?
C41 C42 C37 120.0(2) . . ?
C4 S1 C11 101.48(9) . . ?
O1 S1 C4 108.70(9) . . ?
O1 S1 C11 108.16(9) . . ?
O2 S1 C4 110.43(10) . . ?
O2 S1 C11 109.69(9) . . ?
O2 S1 O1 117.21(10) . . ?
C18 S2 C2 104.31(9) . . ?
O3 S2 C2 109.64(10) . . ?
O3 S2 C18 108.81(10) . . ?
O3 S2 O4 116.72(10) . . ?
O4 S2 C2 107.21(9) . . ?
O4 S2 C18 109.43(10) . . ?
C5 S3 C21 100.68(10) . . ?
O5 S3 C5 109.65(10) . . ?
O5 S3 C21 109.86(12) . . ?
O5 S3 O6 117.87(12) . . ?
O6 S3 C5 108.15(11) . . ?
O6 S3 C21 109.24(11) . . ?

loop_
_geom_bond_atom_site_label_1
_geom_bond_atom_site_label_2
_geom_bond_distance
_geom_bond_site_symmetry_2
_geom_bond_publ_flag
C1 C5 1.408(3) . ?
C1 C6 1.471(3) . ?
C1 C20 1.395(3) . ?
C2 C28 1.406(3) . ?
C2 C33 1.394(3) . ?
C2 S2 1.756(2) . ?
C3 C9 1.390(2) . ?
C3 C11 1.405(2) . ?
C3 C35 1.477(2) . ?
C4 C17 1.401(2) . ?
C4 C38 1.390(3) . ?
C4 S1 1.746(2) . ?
C5 C36 1.389(3) . ?
C5 S3 1.755(2) . ?
C6 C24 1.357(2) . ?
C6 C29 1.483(3) . ?
C7 C29 1.395(3) . ?
C7 C37 1.391(3) . ?
C8 C13 1.471(3) . ?
C8 C22 1.372(2) . ?
C8 C28 1.466(2) . ?
C9 C12 1.391(3) . ?
C10 C25 1.385(3) . ?
C10 C36 1.383(3) . ?
C11 C14 1.386(3) . ?
C11 S1 1.758(2) . ?
C12 C40 1.383(3) . ?
C13 C18 1.411(2) . ?
C13 C23 1.408(3) . ?
C14 C40 1.390(3) . ?
C15 C27 1.388(3) . ?
C15 C28 1.407(3) . ?
C16 C22 1.429(3) . ?
C16 C24 1.434(3) . ?
C16 C35 1.352(3) . ?
C17 C19 1.398(3) . ?
C17 C35 1.477(2) . ?
C18 C31 1.391(3) . ?
C18 S2 1.750(2) . ?
C19 C32 1.388(3) . ?
C20 C25 1.393(3) . ?
C21 C29 1.403(3) . ?
C21 C41 1.392(3) . ?
C21 S3 1.755(2) . ?
C22 C24 1.434(2) . ?
C23 C30 1.385(3) . ?
C26 C27 1.384(3) . ?
C26 C33 1.380(3) . ?
C30 C34 1.388(3) . ?
C31 C34 1.380(3) . ?
C32 C39 1.382(3) . ?
C37 C42 1.389(3) . ?
C38 C39 1.380(3) . ?
C41 C42 1.382(4) . ?
O1 S1 1.4411(17) . ?
O2 S1 1.4406(15) . ?
O3 S2 1.4384(18) . ?
O4 S2 1.4394(17) . ?
O5 S3 1.4356(18) . ?
O6 S3 1.440(2) . ?
